data_4348522
loop_
_publ_author_name
'Sen, Srobona'
'Ke, Iou-Sheng'
'Gabba\"i, Fran\,cois P'

_publ_section_title
;
 Anion-Controlled Positional Switching of a Phenyl Group about the
 Dinuclear Core of a AuSb Complex.
;
_journal_issue 18
_journal_name_full 'Inorganic chemistry'
_journal_page_first 9162
_journal_page_last 9172
_journal_paper_doi 10.1021/acs.inorgchem.6b01290
_journal_volume 55
_journal_year 2016
_chemical_formula_moiety 'C30 H41 Au F3 P2 Sb'
_chemical_formula_sum 'C30 H41 Au F3 P2 Sb'
_chemical_formula_weight 839.28
_space_group_crystal_system triclinic
_space_group_IT_number 2
_space_group_name_Hall '-P 1'
_space_group_name_H-M_alt 'P -1'
_atom_sites_solution_hydrogens geom
_audit_creation_date 2016-05-23
_audit_creation_method
;
Olex2 1.2-beta
(compiled 2016.02.19 svn.r3266 for OlexSys, GUI svn.r5155)
;
_cell_angle_alpha 103.0150(10)
_cell_angle_beta 98.6860(10)
_cell_angle_gamma 90.4000(10)
_cell_formula_units_Z 4
_cell_length_a 10.6697(11)
_cell_length_b 14.5036(15)
_cell_length_c 20.258(2)
_cell_measurement_reflns_used 9910
_cell_measurement_temperature 110.0
_cell_measurement_theta_max 28.712
_cell_measurement_theta_min 2.362
_cell_volume 3016.6(5)
_computing_molecular_graphics 'Olex2 (Dolomanov et al., 2009)'
_computing_publication_material 'Olex2 (Dolomanov et al., 2009)'
_computing_structure_refinement 'XL (Sheldrick, 2008)'
_diffrn_ambient_temperature 110.0
_diffrn_measured_fraction_theta_full 0.998
_diffrn_measured_fraction_theta_max 0.919
_diffrn_measurement_device_type 'CCD area detector'
_diffrn_measurement_method 'phi and omega scans'
_diffrn_radiation_monochromator graphite
_diffrn_radiation_type MoK\a
_diffrn_radiation_wavelength 0.71073
_diffrn_reflns_av_R_equivalents 0.0425
_diffrn_reflns_av_unetI/netI 0.0618
_diffrn_reflns_Laue_measured_fraction_full 0.998
_diffrn_reflns_Laue_measured_fraction_max 0.919
_diffrn_reflns_limit_h_max 14
_diffrn_reflns_limit_h_min -14
_diffrn_reflns_limit_k_max 19
_diffrn_reflns_limit_k_min -19
_diffrn_reflns_limit_l_max 28
_diffrn_reflns_limit_l_min -27
_diffrn_reflns_number 38300
_diffrn_reflns_point_group_measured_fraction_full 0.998
_diffrn_reflns_point_group_measured_fraction_max 0.919
_diffrn_reflns_theta_full 25.242
_diffrn_reflns_theta_max 29.700
_diffrn_reflns_theta_min 1.933
_exptl_absorpt_coefficient_mu 5.896
_exptl_absorpt_correction_T_max 0.7459
_exptl_absorpt_correction_T_min 0.5051
_exptl_absorpt_correction_type multi-scan
_exptl_absorpt_process_details
;
SADABS-2012/1 (Bruker,2012) was used for absorption correction.
wR2(int) was 0.0696 before and 0.0438 after correction.
The Ratio of minimum to maximum transmission is 0.6772.
The \l/2 correction factor is 0.0015.
;
_exptl_crystal_colour colourless
_exptl_crystal_colour_primary colourless
_exptl_crystal_density_diffrn 1.848
_exptl_crystal_description needle
_exptl_crystal_F_000 1632
_exptl_crystal_size_max 0.438
_exptl_crystal_size_mid 0.04
_exptl_crystal_size_min 0.02
_refine_diff_density_max 2.590
_refine_diff_density_min -2.304
_refine_diff_density_rms 0.189
_refine_ls_extinction_method none
_refine_ls_goodness_of_fit_ref 1.049
_refine_ls_hydrogen_treatment constr
_refine_ls_matrix_type full
_refine_ls_number_parameters 667
_refine_ls_number_reflns 15721
_refine_ls_number_restraints 0
_refine_ls_restrained_S_all 1.049
_refine_ls_R_factor_all 0.0595
_refine_ls_R_factor_gt 0.0371
_refine_ls_shift/su_max 0.002
_refine_ls_shift/su_mean 0.000
_refine_ls_structure_factor_coef Fsqd
_refine_ls_weighting_details 'w=1/[\s^2^(Fo^2^)+(0.0331P)^2^+0.8179P] where P=(Fo^2^+2Fc^2^)/3'
_refine_ls_weighting_scheme calc
_refine_ls_wR_factor_gt 0.0754
_refine_ls_wR_factor_ref 0.0825
_reflns_Friedel_coverage 0.000
_reflns_number_gt 12000
_reflns_number_total 15721
_reflns_threshold_expression 'I > 2\s(I)'
_cod_data_source_file ic6b01290_si_001.cif
_cod_data_source_block y
_cod_database_code 4348522
_shelx_space_group_comment
;
The symmetry employed for this shelxl refinement is uniquely defined
by the following loop, which should always be used as a source of
symmetry information in preference to the above space-group names.
They are only intended as comments.
;
_shelx_estimated_absorpt_t_max 0.891
_shelx_estimated_absorpt_t_min 0.182
_olex2_refinement_description
;
1. Fixed Uiso
 At 1.2 times of:
  All C(H) groups
 At 1.5 times of:
  All C(H,H,H) groups
2.a Ternary CH refined with riding coordinates:
 C9(H9), C49(H49), C43(H43), C22(H22), C19(H19), C20(H20), C46(H46), C53(H53)
2.b Me refined with riding coordinates:
 C52(H52A,H52B,H52C), C23(H23A,H23B,H23C), C48(H48A,H48B,H48C), C50(H50A,H50B,
 H50C), C47(H47A,H47B,H47C), C45(H45A,H45B,H45C), C56(H56A,H56B,H56C), C57(H57A,
 H57B,H57C), C58(H58A,H58B,H58C), C51(H51A,H51B,H51C), C24(H24A,H24B,H24C),
 C21(H21A,H21B,H21C), C59(H59A,H59B,H59C), C60(H60A,H60B,H60C), C61(H61A,H61B,
 H61C), C44(H44A,H44B,H44C)
2.c Aromatic/amide H refined with riding coordinates:
 C17(H17), C2(H2), C16(H16), C35(H35), C34(H34), C32(H32), C38(H38), C14(H14),
 C41(H41), C15(H15), C40(H40), C39(H39), C33(H33), C6(H6), C5(H5), C3(H3),
 C4(H4), C55(H55), C26(H26), C10(H10), C8(H8), C30(H30), C11(H11), C27(H27),
 C28(H28), C29(H29)
;
_shelx_shelxl_version_number 2014/7
_olex2_submission_special_instructions 'No special instructions were received'

loop_
_space_group_symop_operation_xyz
'x, y, z'
'-x, -y, -z'

loop_
_atom_site_label
_atom_site_type_symbol
_atom_site_fract_x
_atom_site_fract_y
_atom_site_fract_z
_atom_site_U_iso_or_equiv
_atom_site_adp_type
_atom_site_occupancy
_atom_site_site_symmetry_order
_atom_site_calc_flag
_atom_site_refinement_flags_posn
Au2 Au 0.90004(2) 0.32884(2) 0.34813(2) 0.01495(5) Uani 1 1 d .
Au1 Au 0.81507(2) 0.28423(2) 0.85173(2) 0.01831(5) Uani 1 1 d .
Sb2 Sb 0.72637(3) 0.14888(2) 0.23448(2) 0.01269(7) Uani 1 1 d .
Sb1 Sb 0.60773(3) 0.27333(2) 0.70546(2) 0.01504(7) Uani 1 1 d .
P4 P 1.03889(12) 0.29973(9) 0.26981(7) 0.0148(3) Uani 1 1 d .
P3 P 0.76042(12) 0.31366(9) 0.42119(7) 0.0156(3) Uani 1 1 d .
P2 P 0.93037(12) 0.18214(9) 0.78174(7) 0.0162(3) Uani 1 1 d .
C42 C 0.9700(4) 0.2318(3) 0.1838(2) 0.0154(10) Uani 1 1 d .
C18 C 0.8414(5) 0.1298(3) 0.6956(2) 0.0149(10) Uani 1 1 d .
C17 C 0.8977(5) 0.0525(3) 0.6586(3) 0.0176(11) Uani 1 1 d .
H17 H 0.9715 0.0284 0.6803 0.021 Uiso 1 1 calc R
C37 C 0.8606(4) 0.1700(3) 0.1687(2) 0.0138(10) Uani 1 1 d .
C13 C 0.7311(5) 0.1656(3) 0.6640(3) 0.0166(10) Uani 1 1 d .
C2 C 0.3700(5) 0.1405(3) 0.6803(3) 0.0178(11) Uani 1 1 d .
H2 H 0.4092 0.1287 0.7228 0.021 Uiso 1 1 calc R
C36 C 0.6476(4) 0.2120(3) 0.3874(2) 0.0165(10) Uani 1 1 d .
C16 C 0.8494(5) 0.0106(3) 0.5921(3) 0.0173(10) Uani 1 1 d .
H16 H 0.8883 -0.0428 0.5683 0.021 Uiso 1 1 calc R
C35 C 0.5739(4) 0.1946(4) 0.4352(3) 0.0184(11) Uani 1 1 d .
H35 H 0.5849 0.2359 0.4794 0.022 Uiso 1 1 calc R
C1 C 0.4268(5) 0.2049(3) 0.6524(3) 0.0174(11) Uani 1 1 d .
C34 C 0.4859(5) 0.1197(4) 0.4204(3) 0.0229(12) Uani 1 1 d .
H34 H 0.4372 0.1098 0.4540 0.027 Uiso 1 1 calc R
C32 C 0.5409(5) 0.0757(4) 0.3084(3) 0.0189(11) Uani 1 1 d .
H32 H 0.5277 0.0344 0.2640 0.023 Uiso 1 1 calc R
C38 C 0.8278(5) 0.1159(4) 0.1017(3) 0.0201(11) Uani 1 1 d .
H38 H 0.7543 0.0746 0.0906 0.024 Uiso 1 1 calc R
C14 C 0.6855(5) 0.1219(3) 0.5960(3) 0.0176(10) Uani 1 1 d .
H14 H 0.6114 0.1447 0.5737 0.021 Uiso 1 1 calc R
C41 C 1.0389(5) 0.2369(4) 0.1312(3) 0.0216(11) Uani 1 1 d .
H41 H 1.1109 0.2794 0.1408 0.026 Uiso 1 1 calc R
C15 C 0.7439(5) 0.0464(3) 0.5596(3) 0.0179(11) Uani 1 1 d .
H15 H 0.7118 0.0194 0.5128 0.022 Uiso 1 1 calc R
C40 C 1.0053(5) 0.1823(4) 0.0658(3) 0.0249(12) Uani 1 1 d .
H40 H 1.0542 0.1867 0.0311 0.030 Uiso 1 1 calc R
C39 C 0.9003(5) 0.1211(4) 0.0509(3) 0.0226(12) Uani 1 1 d .
H39 H 0.8774 0.0825 0.0060 0.027 Uiso 1 1 calc R
C33 C 0.4696(5) 0.0592(4) 0.3559(3) 0.0204(11) Uani 1 1 d .
H33 H 0.4099 0.0071 0.3448 0.024 Uiso 1 1 calc R
C31 C 0.6319(5) 0.1502(3) 0.3220(3) 0.0173(10) Uani 1 1 d .
P1 P 0.66691(13) 0.37764(10) 0.90267(7) 0.0193(3) Uani 1 1 d .
C25 C 0.5581(4) 0.1293(4) 0.1569(3) 0.0164(10) Uani 1 1 d .
C9 C 1.1647(5) 0.2221(4) 0.2971(3) 0.0200(11) Uani 1 1 d .
H9 H 1.1260 0.1563 0.2838 0.024 Uiso 1 1 calc R
C6 C 0.3660(5) 0.2251(4) 0.5913(3) 0.0200(11) Uani 1 1 d .
H6 H 0.4037 0.2696 0.5714 0.024 Uiso 1 1 calc R
C5 C 0.2505(5) 0.1796(4) 0.5603(3) 0.0219(12) Uani 1 1 d .
H5 H 0.2074 0.1953 0.5200 0.026 Uiso 1 1 calc R
C49 C 1.1143(5) 0.4073(4) 0.2573(3) 0.0182(11) Uani 1 1 d .
H49 H 1.1768 0.3889 0.2249 0.022 Uiso 1 1 calc R
C3 C 0.2552(5) 0.0918(4) 0.6473(3) 0.0199(11) Uani 1 1 d .
H3 H 0.2185 0.0457 0.6662 0.024 Uiso 1 1 calc R
C43 C 0.6587(5) 0.4148(4) 0.4487(3) 0.0226(12) Uani 1 1 d .
H43 H 0.6296 0.4084 0.4922 0.027 Uiso 1 1 calc R
C4 C 0.1969(5) 0.1122(4) 0.5869(3) 0.0232(12) Uani 1 1 d .
H4 H 0.1196 0.0796 0.5636 0.028 Uiso 1 1 calc R
C52 C 1.2782(5) 0.2200(4) 0.2601(3) 0.0284(13) Uani 1 1 d .
H52A H 1.2493 0.2056 0.2105 0.043 Uiso 1 1 calc R
H52B H 1.3239 0.2818 0.2743 0.043 Uiso 1 1 calc R
H52C H 1.3349 0.1711 0.2716 0.043 Uiso 1 1 calc R
C7 C 0.5260(5) 0.3890(3) 0.7705(3) 0.0184(11) Uani 1 1 d .
C22 C 1.0765(5) 0.2369(4) 0.7646(3) 0.0237(12) Uani 1 1 d .
H22 H 1.1395 0.1864 0.7566 0.028 Uiso 1 1 calc R
C19 C 0.7385(5) 0.4884(4) 0.9617(3) 0.0268(13) Uani 1 1 d .
H19 H 0.6697 0.5253 0.9825 0.032 Uiso 1 1 calc R
C20 C 0.9783(5) 0.0805(4) 0.8184(3) 0.0248(12) Uani 1 1 d .
H20 H 1.0232 0.0359 0.7854 0.030 Uiso 1 1 calc R
C12 C 0.5474(5) 0.4200(4) 0.8426(3) 0.0210(11) Uani 1 1 d .
C46 C 0.8502(5) 0.2850(4) 0.4992(3) 0.0252(12) Uani 1 1 d .
H46 H 0.7916 0.2851 0.5334 0.030 Uiso 1 1 calc R
C23 C 1.0513(5) 0.2776(4) 0.7000(3) 0.0240(12) Uani 1 1 d .
H23A H 1.0136 0.2277 0.6607 0.036 Uiso 1 1 calc R
H23B H 0.9928 0.3294 0.7075 0.036 Uiso 1 1 calc R
H23C H 1.1315 0.3017 0.6909 0.036 Uiso 1 1 calc R
C53 C 0.5768(5) 0.3171(4) 0.9537(3) 0.0250(12) Uani 1 1 d .
H53 H 0.5493 0.3670 0.9909 0.030 Uiso 1 1 calc R
C55 C 0.3628(5) 0.5055(4) 0.7644(3) 0.0275(13) Uani 1 1 d .
H55 H 0.3021 0.5347 0.7372 0.033 Uiso 1 1 calc R
C48 C 0.9016(5) 0.1854(4) 0.4790(3) 0.0282(13) Uani 1 1 d .
H48A H 0.8308 0.1395 0.4583 0.042 Uiso 1 1 calc R
H48B H 0.9597 0.1851 0.4458 0.042 Uiso 1 1 calc R
H48C H 0.9471 0.1681 0.5200 0.042 Uiso 1 1 calc R
C26 C 0.4959(5) 0.2070(4) 0.1417(3) 0.0221(12) Uani 1 1 d .
H26 H 0.5251 0.2689 0.1669 0.027 Uiso 1 1 calc R
C50 C 1.0124(5) 0.4656(4) 0.2261(3) 0.0278(13) Uani 1 1 d .
H50A H 0.9691 0.4278 0.1821 0.042 Uiso 1 1 calc R
H50B H 0.9506 0.4836 0.2575 0.042 Uiso 1 1 calc R
H50C H 1.0521 0.5229 0.2188 0.042 Uiso 1 1 calc R
C10 C 0.3804(6) 0.5342(4) 0.8342(3) 0.0309(14) Uani 1 1 d .
H10 H 0.3317 0.5830 0.8562 0.037 Uiso 1 1 calc R
C47 C 0.9606(5) 0.3568(4) 0.5315(3) 0.0307(14) Uani 1 1 d .
H47A H 0.9276 0.4201 0.5443 0.046 Uiso 1 1 calc R
H47B H 1.0060 0.3395 0.5725 0.046 Uiso 1 1 calc R
H47C H 1.0187 0.3565 0.4983 0.046 Uiso 1 1 calc R
C8 C 0.4345(5) 0.4329(4) 0.7331(3) 0.0237(12) Uani 1 1 d .
H8 H 0.4202 0.4128 0.6845 0.028 Uiso 1 1 calc R
C45 C 0.5434(5) 0.4126(4) 0.3953(3) 0.0325(14) Uani 1 1 d .
H45A H 0.4962 0.3518 0.3871 0.049 Uiso 1 1 calc R
H45B H 0.4891 0.4643 0.4115 0.049 Uiso 1 1 calc R
H45C H 0.5701 0.4201 0.3525 0.049 Uiso 1 1 calc R
C30 C 0.5116(5) 0.0396(4) 0.1189(3) 0.0300(13) Uani 1 1 d .
H30 H 0.5525 -0.0152 0.1280 0.036 Uiso 1 1 calc R
C56 C 0.8604(6) 0.0290(4) 0.8292(3) 0.0368(15) Uani 1 1 d .
H56A H 0.8044 0.0076 0.7852 0.055 Uiso 1 1 calc R
H56B H 0.8857 -0.0258 0.8481 0.055 Uiso 1 1 calc R
H56C H 0.8154 0.0723 0.8613 0.055 Uiso 1 1 calc R
C57 C 1.2033(5) 0.2442(4) 0.3751(3) 0.0289(13) Uani 1 1 d .
H57A H 1.1272 0.2449 0.3969 0.043 Uiso 1 1 calc R
H57B H 1.2592 0.1956 0.3878 0.043 Uiso 1 1 calc R
H57C H 1.2481 0.3063 0.3905 0.043 Uiso 1 1 calc R
C58 C 1.0700(6) 0.1158(4) 0.8859(3) 0.0367(16) Uani 1 1 d .
H58A H 1.1443 0.1483 0.8769 0.055 Uiso 1 1 calc R
H58B H 1.0270 0.1598 0.9185 0.055 Uiso 1 1 calc R
H58C H 1.0973 0.0618 0.9053 0.055 Uiso 1 1 calc R
C51 C 1.1840(5) 0.4640(4) 0.3260(3) 0.0281(13) Uani 1 1 d .
H51A H 1.2487 0.4252 0.3449 0.042 Uiso 1 1 calc R
H51B H 1.2249 0.5212 0.3193 0.042 Uiso 1 1 calc R
H51C H 1.1233 0.4820 0.3580 0.042 Uiso 1 1 calc R
C24 C 1.1348(6) 0.3140(4) 0.8255(3) 0.0336(14) Uani 1 1 d .
H24A H 1.1508 0.2880 0.8665 0.050 Uiso 1 1 calc R
H24B H 1.2150 0.3381 0.8165 0.050 Uiso 1 1 calc R
H24C H 1.0763 0.3658 0.8330 0.050 Uiso 1 1 calc R
C11 C 0.4713(6) 0.4909(4) 0.8729(3) 0.0307(14) Uani 1 1 d .
H11 H 0.4820 0.5101 0.9215 0.037 Uiso 1 1 calc R
C21 C 0.8355(6) 0.4660(5) 1.0191(3) 0.0405(16) Uani 1 1 d .
H21A H 0.7937 0.4282 1.0446 0.061 Uiso 1 1 calc R
H21B H 0.9037 0.4302 0.9992 0.061 Uiso 1 1 calc R
H21C H 0.8713 0.5252 1.0502 0.061 Uiso 1 1 calc R
C59 C 0.8001(6) 0.5469(5) 0.9211(4) 0.0450(17) Uani 1 1 d .
H59A H 0.7364 0.5604 0.8846 0.067 Uiso 1 1 calc R
H59B H 0.8357 0.6066 0.9517 0.067 Uiso 1 1 calc R
H59C H 0.8680 0.5115 0.9006 0.067 Uiso 1 1 calc R
C60 C 0.4583(6) 0.2631(5) 0.9112(3) 0.0469(18) Uani 1 1 d .
H60A H 0.4048 0.3063 0.8897 0.070 Uiso 1 1 calc R
H60B H 0.4827 0.2118 0.8755 0.070 Uiso 1 1 calc R
H60C H 0.4111 0.2364 0.9409 0.070 Uiso 1 1 calc R
C61 C 0.6614(6) 0.2525(5) 0.9876(4) 0.053(2) Uani 1 1 d .
H61A H 0.7371 0.2886 1.0147 0.079 Uiso 1 1 calc R
H61B H 0.6152 0.2257 1.0177 0.079 Uiso 1 1 calc R
H61C H 0.6868 0.2011 0.9523 0.079 Uiso 1 1 calc R
C27 C 0.3905(5) 0.1959(4) 0.0898(3) 0.0299(13) Uani 1 1 d .
H27 H 0.3489 0.2501 0.0802 0.036 Uiso 1 1 calc R
C28 C 0.3471(5) 0.1085(5) 0.0532(3) 0.0345(15) Uani 1 1 d .
H28 H 0.2765 0.1014 0.0175 0.041 Uiso 1 1 calc R
C29 C 0.4066(6) 0.0298(5) 0.0683(3) 0.0362(15) Uani 1 1 d .
H29 H 0.3751 -0.0317 0.0436 0.043 Uiso 1 1 calc R
C44 C 0.7347(6) 0.5083(4) 0.4628(3) 0.0387(16) Uani 1 1 d .
H44A H 0.8091 0.5081 0.4977 0.058 Uiso 1 1 calc R
H44B H 0.7624 0.5164 0.4204 0.058 Uiso 1 1 calc R
H44C H 0.6814 0.5606 0.4794 0.058 Uiso 1 1 calc R
F5 F 0.7008(3) 0.28869(19) 0.24917(14) 0.0167(6) Uani 1 1 d .
F2 F 0.5979(3) 0.20078(19) 0.77822(14) 0.0196(6) Uani 1 1 d .
F4 F 0.8858(2) 0.1356(2) 0.29931(14) 0.0189(6) Uani 1 1 d .
F3 F 0.6056(3) 0.3358(2) 0.62829(15) 0.0236(7) Uani 1 1 d .
F6 F 0.7367(3) 0.01019(19) 0.21160(15) 0.0209(6) Uani 1 1 d .
F1 F 0.7692(3) 0.3532(2) 0.73956(15) 0.0222(7) Uani 1 1 d .

loop_
_atom_site_aniso_label
_atom_site_aniso_U_11
_atom_site_aniso_U_22
_atom_site_aniso_U_33
_atom_site_aniso_U_23
_atom_site_aniso_U_13
_atom_site_aniso_U_12
Au2 0.01121(9) 0.01996(10) 0.01373(10) 0.00327(8) 0.00307(7) -0.00125(7)
Au1 0.01738(10) 0.02027(11) 0.01521(10) -0.00077(8) 0.00311(8) 0.00548(8)
Sb2 0.01151(15) 0.01241(16) 0.01426(16) 0.00324(12) 0.00204(12) 0.00163(12)
Sb1 0.01538(16) 0.01387(16) 0.01572(17) 0.00276(13) 0.00288(13) 0.00260(12)
P4 0.0125(6) 0.0184(7) 0.0145(6) 0.0051(5) 0.0034(5) 0.0000(5)
P3 0.0118(6) 0.0199(7) 0.0155(7) 0.0041(5) 0.0030(5) 0.0009(5)
P2 0.0169(6) 0.0176(7) 0.0132(6) 0.0011(5) 0.0032(5) 0.0049(5)
C42 0.015(2) 0.015(2) 0.017(3) 0.004(2) 0.003(2) 0.0031(19)
C18 0.017(2) 0.014(2) 0.012(2) 0.0027(19) 0.0011(19) -0.0035(19)
C17 0.020(3) 0.017(3) 0.018(3) 0.005(2) 0.006(2) 0.002(2)
C37 0.013(2) 0.015(2) 0.015(2) 0.0034(19) 0.0042(19) 0.0022(19)
C13 0.015(2) 0.015(2) 0.019(3) 0.000(2) 0.004(2) 0.0017(19)
C2 0.020(3) 0.019(3) 0.016(3) 0.005(2) 0.002(2) 0.007(2)
C36 0.014(2) 0.020(3) 0.016(3) 0.007(2) 0.000(2) 0.004(2)
C16 0.019(3) 0.010(2) 0.022(3) -0.001(2) 0.008(2) 0.0005(19)
C35 0.015(2) 0.022(3) 0.018(3) 0.005(2) 0.006(2) 0.001(2)
C1 0.017(2) 0.017(3) 0.018(3) 0.002(2) 0.005(2) 0.008(2)
C34 0.018(3) 0.025(3) 0.030(3) 0.014(2) 0.005(2) 0.003(2)
C32 0.016(2) 0.018(3) 0.025(3) 0.009(2) 0.004(2) 0.005(2)
C38 0.021(3) 0.019(3) 0.018(3) 0.002(2) 0.000(2) 0.003(2)
C14 0.018(3) 0.017(3) 0.019(3) 0.004(2) 0.004(2) 0.000(2)
C41 0.016(3) 0.030(3) 0.021(3) 0.008(2) 0.007(2) 0.000(2)
C15 0.017(3) 0.019(3) 0.017(3) 0.000(2) 0.005(2) -0.004(2)
C40 0.026(3) 0.035(3) 0.017(3) 0.008(2) 0.009(2) 0.001(2)
C39 0.024(3) 0.028(3) 0.014(3) 0.002(2) 0.003(2) 0.006(2)
C33 0.015(3) 0.021(3) 0.028(3) 0.011(2) 0.006(2) 0.002(2)
C31 0.014(2) 0.017(3) 0.022(3) 0.007(2) 0.004(2) 0.004(2)
P1 0.0198(7) 0.0188(7) 0.0177(7) -0.0006(5) 0.0052(5) 0.0049(5)
C25 0.010(2) 0.020(3) 0.019(3) 0.006(2) 0.002(2) -0.0008(19)
C9 0.021(3) 0.024(3) 0.018(3) 0.007(2) 0.005(2) 0.006(2)
C6 0.020(3) 0.022(3) 0.019(3) 0.006(2) 0.005(2) 0.002(2)
C5 0.018(3) 0.025(3) 0.020(3) 0.002(2) -0.001(2) 0.005(2)
C49 0.016(2) 0.022(3) 0.019(3) 0.006(2) 0.006(2) -0.004(2)
C3 0.017(3) 0.021(3) 0.020(3) 0.000(2) 0.004(2) 0.003(2)
C43 0.024(3) 0.021(3) 0.024(3) 0.004(2) 0.011(2) 0.002(2)
C4 0.014(3) 0.026(3) 0.027(3) 0.001(2) 0.004(2) 0.003(2)
C52 0.017(3) 0.045(4) 0.027(3) 0.014(3) 0.008(2) 0.010(3)
C7 0.019(3) 0.013(2) 0.021(3) 0.001(2) 0.001(2) 0.005(2)
C22 0.015(3) 0.028(3) 0.027(3) 0.003(2) 0.005(2) 0.003(2)
C19 0.028(3) 0.023(3) 0.024(3) -0.007(2) 0.007(2) -0.001(2)
C20 0.032(3) 0.022(3) 0.019(3) 0.001(2) 0.003(2) 0.011(2)
C12 0.021(3) 0.018(3) 0.026(3) 0.004(2) 0.009(2) 0.006(2)
C46 0.015(3) 0.042(3) 0.020(3) 0.012(3) 0.000(2) 0.001(2)
C23 0.021(3) 0.024(3) 0.027(3) 0.004(2) 0.006(2) 0.000(2)
C53 0.023(3) 0.028(3) 0.025(3) 0.001(2) 0.012(2) 0.007(2)
C55 0.032(3) 0.018(3) 0.035(3) 0.011(2) 0.007(3) 0.012(2)
C48 0.016(3) 0.035(3) 0.040(4) 0.025(3) -0.003(2) -0.001(2)
C26 0.016(3) 0.029(3) 0.022(3) 0.007(2) 0.004(2) 0.005(2)
C50 0.030(3) 0.023(3) 0.032(3) 0.009(3) 0.007(3) -0.001(2)
C10 0.032(3) 0.022(3) 0.041(4) 0.009(3) 0.012(3) 0.012(3)
C47 0.023(3) 0.040(4) 0.023(3) 0.003(3) -0.006(2) -0.002(3)
C8 0.023(3) 0.019(3) 0.027(3) 0.003(2) 0.001(2) 0.004(2)
C45 0.021(3) 0.028(3) 0.046(4) 0.008(3) 0.001(3) 0.007(2)
C30 0.026(3) 0.027(3) 0.031(3) 0.001(3) -0.007(3) 0.000(2)
C56 0.056(4) 0.027(3) 0.033(4) 0.012(3) 0.016(3) 0.011(3)
C57 0.017(3) 0.046(4) 0.027(3) 0.015(3) 0.003(2) 0.010(3)
C58 0.053(4) 0.032(3) 0.022(3) 0.005(3) -0.001(3) 0.021(3)
C51 0.031(3) 0.025(3) 0.028(3) 0.006(2) 0.003(3) -0.011(2)
C24 0.026(3) 0.033(3) 0.035(4) 0.000(3) -0.005(3) -0.004(3)
C11 0.038(3) 0.029(3) 0.026(3) 0.001(3) 0.015(3) 0.011(3)
C21 0.030(3) 0.054(4) 0.027(3) -0.009(3) -0.005(3) -0.004(3)
C59 0.041(4) 0.032(4) 0.059(5) 0.004(3) 0.008(3) -0.008(3)
C60 0.047(4) 0.056(5) 0.039(4) 0.011(3) 0.012(3) -0.017(4)
C61 0.035(4) 0.070(5) 0.073(5) 0.053(5) 0.012(4) 0.008(4)
C27 0.022(3) 0.043(4) 0.025(3) 0.011(3) 0.001(2) 0.004(3)
C28 0.020(3) 0.054(4) 0.023(3) 0.001(3) -0.005(2) -0.001(3)
C29 0.031(3) 0.042(4) 0.027(3) -0.005(3) -0.002(3) -0.013(3)
C44 0.033(4) 0.027(3) 0.051(4) -0.001(3) 0.007(3) -0.004(3)
F5 0.0165(14) 0.0141(14) 0.0196(15) 0.0047(12) 0.0017(12) 0.0033(11)
F2 0.0187(15) 0.0191(15) 0.0208(16) 0.0049(12) 0.0014(12) 0.0030(12)
F4 0.0127(14) 0.0243(16) 0.0202(16) 0.0075(13) 0.0006(12) 0.0025(12)
F3 0.0274(17) 0.0205(16) 0.0241(17) 0.0088(13) 0.0024(13) 0.0016(13)
F6 0.0240(16) 0.0155(15) 0.0241(16) 0.0049(13) 0.0062(13) 0.0024(12)
F1 0.0222(16) 0.0169(15) 0.0262(17) 0.0034(13) 0.0018(13) -0.0003(12)

loop_
_atom_type_symbol
_atom_type_description
_atom_type_scat_dispersion_real
_atom_type_scat_dispersion_imag
_atom_type_scat_source
C C 0.0033 0.0016 'International Tables Vol C Tables 4.2.6.8 and 6.1.1.4'
H H 0.0000 0.0000 'International Tables Vol C Tables 4.2.6.8 and 6.1.1.4'
Au Au -2.0133 8.8022 'International Tables Vol C Tables 4.2.6.8 and 6.1.1.4'
F F 0.0171 0.0103 'International Tables Vol C Tables 4.2.6.8 and 6.1.1.4'
P P 0.1023 0.0942 'International Tables Vol C Tables 4.2.6.8 and 6.1.1.4'
Sb Sb -0.5866 1.5461 'International Tables Vol C Tables 4.2.6.8 and 6.1.1.4'

loop_
_geom_angle_atom_site_label_1
_geom_angle_atom_site_label_2
_geom_angle_atom_site_label_3
_geom_angle
P3 Au2 P4 164.33(5)
P1 Au1 P2 168.20(5)
C37 Sb2 C31 164.12(19)
C37 Sb2 C25 96.79(18)
C31 Sb2 C25 97.64(18)
F5 Sb2 C37 86.26(15)
F5 Sb2 C31 87.87(15)
F5 Sb2 C25 87.07(15)
F5 Sb2 F4 105.64(11)
F4 Sb2 C37 82.98(15)
F4 Sb2 C31 84.42(15)
F4 Sb2 C25 167.21(15)
F6 Sb2 C37 93.65(15)
F6 Sb2 C31 93.75(15)
F6 Sb2 C25 86.81(16)
F6 Sb2 F5 173.83(12)
F6 Sb2 F4 80.45(12)
C13 Sb1 C1 98.54(18)
C13 Sb1 C7 164.28(19)
C7 Sb1 C1 95.33(18)
F2 Sb1 C13 86.14(15)
F2 Sb1 C1 88.22(16)
F2 Sb1 C7 86.95(16)
F2 Sb1 F1 103.76(12)
F3 Sb1 C13 92.87(16)
F3 Sb1 C1 86.71(16)
F3 Sb1 C7 95.27(16)
F3 Sb1 F2 174.63(12)
F3 Sb1 F1 81.37(12)
F1 Sb1 C13 84.32(15)
F1 Sb1 C1 167.88(16)
F1 Sb1 C7 83.64(16)
C42 P4 Au2 115.12(16)
C42 P4 C9 102.6(2)
C9 P4 Au2 109.81(16)
C49 P4 Au2 113.78(17)
C49 P4 C42 106.0(2)
C49 P4 C9 108.8(2)
C36 P3 Au2 113.24(17)
C36 P3 C43 104.1(2)
C36 P3 C46 103.1(2)
C43 P3 Au2 118.47(18)
C46 P3 Au2 108.66(18)
C46 P3 C43 108.1(3)
C18 P2 Au1 113.85(16)
C18 P2 C22 104.3(2)
C22 P2 Au1 114.56(18)
C20 P2 Au1 111.10(18)
C20 P2 C18 105.0(2)
C20 P2 C22 107.3(3)
C37 C42 P4 125.1(4)
C41 C42 P4 115.8(4)
C41 C42 C37 118.8(5)
C17 C18 P2 114.4(4)
C17 C18 C13 119.6(4)
C13 C18 P2 125.8(4)
C18 C17 H17 119.2
C16 C17 C18 121.6(5)
C16 C17 H17 119.2
C42 C37 Sb2 129.3(4)
C38 C37 Sb2 112.5(4)
C38 C37 C42 118.2(4)
C18 C13 Sb1 130.8(4)
C14 C13 Sb1 111.8(3)
C14 C13 C18 117.2(4)
C1 C2 H2 119.3
C1 C2 C3 121.4(5)
C3 C2 H2 119.3
C35 C36 P3 113.5(4)
C35 C36 C31 118.5(5)
C31 C36 P3 127.9(4)
C17 C16 H16 120.1
C17 C16 C15 119.7(5)
C15 C16 H16 120.1
C36 C35 H35 118.7
C34 C35 C36 122.5(5)
C34 C35 H35 118.7
C2 C1 Sb1 118.8(4)
C2 C1 C6 119.2(5)
C6 C1 Sb1 122.0(4)
C35 C34 H34 120.5
C35 C34 C33 119.0(5)
C33 C34 H34 120.5
C33 C32 H32 118.4
C33 C32 C31 123.2(5)
C31 C32 H32 118.4
C37 C38 H38 119.3
C39 C38 C37 121.4(5)
C39 C38 H38 119.3
C13 C14 H14 118.7
C15 C14 C13 122.5(5)
C15 C14 H14 118.7
C42 C41 H41 119.0
C40 C41 C42 121.9(5)
C40 C41 H41 119.0
C16 C15 C14 119.3(5)
C16 C15 H15 120.4
C14 C15 H15 120.4
C41 C40 H40 120.2
C41 C40 C39 119.6(5)
C39 C40 H40 120.2
C38 C39 H39 120.0
C40 C39 C38 120.0(5)
C40 C39 H39 120.0
C34 C33 H33 120.4
C32 C33 C34 119.2(5)
C32 C33 H33 120.4
C36 C31 Sb2 130.9(4)
C32 C31 Sb2 111.5(4)
C32 C31 C36 117.6(5)
C19 P1 Au1 112.65(18)
C19 P1 C53 106.4(3)
C12 P1 Au1 114.48(17)
C12 P1 C19 103.4(3)
C12 P1 C53 105.9(2)
C53 P1 Au1 113.15(17)
C26 C25 Sb2 120.1(4)
C26 C25 C30 117.7(5)
C30 C25 Sb2 122.2(4)
P4 C9 H9 106.1
C52 C9 P4 113.5(4)
C52 C9 H9 106.1
C52 C9 C57 112.2(4)
C57 C9 P4 112.1(4)
C57 C9 H9 106.1
C1 C6 H6 120.4
C5 C6 C1 119.2(5)
C5 C6 H6 120.4
C6 C5 H5 119.4
C4 C5 C6 121.3(5)
C4 C5 H5 119.4
P4 C49 H49 109.1
C50 C49 P4 109.1(3)
C50 C49 H49 109.1
C51 C49 P4 109.4(3)
C51 C49 H49 109.1
C51 C49 C50 111.1(4)
C2 C3 H3 120.7
C4 C3 C2 118.7(5)
C4 C3 H3 120.7
P3 C43 H43 108.3
C45 C43 P3 110.5(4)
C45 C43 H43 108.3
C45 C43 C44 111.0(5)
C44 C43 P3 110.3(4)
C44 C43 H43 108.3
C5 C4 C3 120.1(5)
C5 C4 H4 119.9
C3 C4 H4 119.9
C9 C52 H52A 109.5
C9 C52 H52B 109.5
C9 C52 H52C 109.5
H52A C52 H52B 109.5
H52A C52 H52C 109.5
H52B C52 H52C 109.5
C12 C7 Sb1 129.4(4)
C8 C7 Sb1 112.1(4)
C8 C7 C12 118.4(5)
P2 C22 H22 107.9
C23 C22 P2 112.0(4)
C23 C22 H22 107.9
C24 C22 P2 111.3(4)
C24 C22 H22 107.9
C24 C22 C23 109.6(5)
P1 C19 H19 108.8
C21 C19 P1 110.5(4)
C21 C19 H19 108.8
C59 C19 P1 109.0(4)
C59 C19 H19 108.8
C59 C19 C21 110.9(5)
P2 C20 H20 108.8
C56 C20 P2 109.4(4)
C56 C20 H20 108.8
C56 C20 C58 111.8(5)
C58 C20 P2 109.0(4)
C58 C20 H20 108.8
C7 C12 P1 126.7(4)
C11 C12 P1 115.3(4)
C11 C12 C7 118.0(5)
P3 C46 H46 109.1
C48 C46 P3 108.3(4)
C48 C46 H46 109.1
C47 C46 P3 111.5(4)
C47 C46 H46 109.1
C47 C46 C48 109.6(4)
C22 C23 H23A 109.5
C22 C23 H23B 109.5
C22 C23 H23C 109.5
H23A C23 H23B 109.5
H23A C23 H23C 109.5
H23B C23 H23C 109.5
P1 C53 H53 107.7
C60 C53 P1 112.5(4)
C60 C53 H53 107.7
C61 C53 P1 110.3(4)
C61 C53 H53 107.7
C61 C53 C60 110.8(5)
C10 C55 H55 120.2
C10 C55 C8 119.6(5)
C8 C55 H55 120.2
C46 C48 H48A 109.5
C46 C48 H48B 109.5
C46 C48 H48C 109.5
H48A C48 H48B 109.5
H48A C48 H48C 109.5
H48B C48 H48C 109.5
C25 C26 H26 119.6
C25 C26 C27 120.8(5)
C27 C26 H26 119.6
C49 C50 H50A 109.5
C49 C50 H50B 109.5
C49 C50 H50C 109.5
H50A C50 H50B 109.5
H50A C50 H50C 109.5
H50B C50 H50C 109.5
C55 C10 H10 120.5
C55 C10 C11 119.0(5)
C11 C10 H10 120.5
C46 C47 H47A 109.5
C46 C47 H47B 109.5
C46 C47 H47C 109.5
H47A C47 H47B 109.5
H47A C47 H47C 109.5
H47B C47 H47C 109.5
C7 C8 C55 122.5(5)
C7 C8 H8 118.8
C55 C8 H8 118.8
C43 C45 H45A 109.5
C43 C45 H45B 109.5
C43 C45 H45C 109.5
H45A C45 H45B 109.5
H45A C45 H45C 109.5
H45B C45 H45C 109.5
C25 C30 H30 119.7
C29 C30 C25 120.7(6)
C29 C30 H30 119.7
C20 C56 H56A 109.5
C20 C56 H56B 109.5
C20 C56 H56C 109.5
H56A C56 H56B 109.5
H56A C56 H56C 109.5
H56B C56 H56C 109.5
C9 C57 H57A 109.5
C9 C57 H57B 109.5
C9 C57 H57C 109.5
H57A C57 H57B 109.5
H57A C57 H57C 109.5
H57B C57 H57C 109.5
C20 C58 H58A 109.5
C20 C58 H58B 109.5
C20 C58 H58C 109.5
H58A C58 H58B 109.5
H58A C58 H58C 109.5
H58B C58 H58C 109.5
C49 C51 H51A 109.5
C49 C51 H51B 109.5
C49 C51 H51C 109.5
H51A C51 H51B 109.5
H51A C51 H51C 109.5
H51B C51 H51C 109.5
C22 C24 H24A 109.5
C22 C24 H24B 109.5
C22 C24 H24C 109.5
H24A C24 H24B 109.5
H24A C24 H24C 109.5
H24B C24 H24C 109.5
C12 C11 H11 118.8
C10 C11 C12 122.5(5)
C10 C11 H11 118.8
C19 C21 H21A 109.5
C19 C21 H21B 109.5
C19 C21 H21C 109.5
H21A C21 H21B 109.5
H21A C21 H21C 109.5
H21B C21 H21C 109.5
C19 C59 H59A 109.5
C19 C59 H59B 109.5
C19 C59 H59C 109.5
H59A C59 H59B 109.5
H59A C59 H59C 109.5
H59B C59 H59C 109.5
C53 C60 H60A 109.5
C53 C60 H60B 109.5
C53 C60 H60C 109.5
H60A C60 H60B 109.5
H60A C60 H60C 109.5
H60B C60 H60C 109.5
C53 C61 H61A 109.5
C53 C61 H61B 109.5
C53 C61 H61C 109.5
H61A C61 H61B 109.5
H61A C61 H61C 109.5
H61B C61 H61C 109.5
C26 C27 H27 119.6
C28 C27 C26 120.7(6)
C28 C27 H27 119.6
C27 C28 H28 120.3
C27 C28 C29 119.3(5)
C29 C28 H28 120.3
C30 C29 H29 119.6
C28 C29 C30 120.7(6)
C28 C29 H29 119.6
C43 C44 H44A 109.5
C43 C44 H44B 109.5
C43 C44 H44C 109.5
H44A C44 H44B 109.5
H44A C44 H44C 109.5
H44B C44 H44C 109.5

loop_
_geom_bond_atom_site_label_1
_geom_bond_atom_site_label_2
_geom_bond_distance
Au2 P4 2.3038(13)
Au2 P3 2.2948(13)
Au1 P2 2.3072(13)
Au1 P1 2.3004(13)
Sb2 C37 2.163(5)
Sb2 C31 2.165(5)
Sb2 C25 2.171(5)
Sb2 F5 2.009(3)
Sb2 F4 2.024(3)
Sb2 F6 1.968(3)
Sb1 C13 2.157(5)
Sb1 C1 2.176(5)
Sb1 C7 2.164(5)
Sb1 F2 2.009(3)
Sb1 F3 1.973(3)
Sb1 F1 2.010(3)
P4 C42 1.838(5)
P4 C9 1.858(5)
P4 C49 1.836(5)
P3 C36 1.833(5)
P3 C43 1.864(5)
P3 C46 1.853(5)
P2 C18 1.849(5)
P2 C22 1.858(5)
P2 C20 1.837(5)
C42 C37 1.419(7)
C42 C41 1.397(7)
C18 C17 1.394(7)
C18 C13 1.411(7)
C17 H17 0.9500
C17 C16 1.368(7)
C37 C38 1.398(7)
C13 C14 1.391(7)
C2 H2 0.9500
C2 C1 1.376(7)
C2 C3 1.404(7)
C36 C35 1.398(7)
C36 C31 1.409(7)
C16 H16 0.9500
C16 C15 1.380(7)
C35 H35 0.9500
C35 C34 1.381(7)
C1 C6 1.401(7)
C34 H34 0.9500
C34 C33 1.385(7)
C32 H32 0.9500
C32 C33 1.373(7)
C32 C31 1.399(7)
C38 H38 0.9500
C38 C39 1.392(7)
C14 H14 0.9500
C14 C15 1.385(7)
C41 H41 0.9500
C41 C40 1.375(7)
C15 H15 0.9500
C40 H40 0.9500
C40 C39 1.376(7)
C39 H39 0.9500
C33 H33 0.9500
P1 C19 1.853(6)
P1 C12 1.834(5)
P1 C53 1.861(6)
C25 C26 1.383(7)
C25 C30 1.398(7)
C9 H9 1.0000
C9 C52 1.514(7)
C9 C57 1.530(7)
C6 H6 0.9500
C6 C5 1.385(7)
C5 H5 0.9500
C5 C4 1.377(7)
C49 H49 1.0000
C49 C50 1.531(7)
C49 C51 1.527(7)
C3 H3 0.9500
C3 C4 1.383(7)
C43 H43 1.0000
C43 C45 1.505(8)
C43 C44 1.523(8)
C4 H4 0.9500
C52 H52A 0.9800
C52 H52B 0.9800
C52 H52C 0.9800
C7 C12 1.411(7)
C7 C8 1.390(7)
C22 H22 1.0000
C22 C23 1.541(7)
C22 C24 1.517(8)
C19 H19 1.0000
C19 C21 1.530(8)
C19 C59 1.516(8)
C20 H20 1.0000
C20 C56 1.526(8)
C20 C58 1.537(8)
C12 C11 1.404(7)
C46 H46 1.0000
C46 C48 1.540(8)
C46 C47 1.530(8)
C23 H23A 0.9800
C23 H23B 0.9800
C23 H23C 0.9800
C53 H53 1.0000
C53 C60 1.519(8)
C53 C61 1.509(8)
C55 H55 0.9500
C55 C10 1.365(8)
C55 C8 1.397(7)
C48 H48A 0.9800
C48 H48B 0.9800
C48 H48C 0.9800
C26 H26 0.9500
C26 C27 1.400(7)
C50 H50A 0.9800
C50 H50B 0.9800
C50 H50C 0.9800
C10 H10 0.9500
C10 C11 1.395(8)
C47 H47A 0.9800
C47 H47B 0.9800
C47 H47C 0.9800
C8 H8 0.9500
C45 H45A 0.9800
C45 H45B 0.9800
C45 H45C 0.9800
C30 H30 0.9500
C30 C29 1.383(8)
C56 H56A 0.9800
C56 H56B 0.9800
C56 H56C 0.9800
C57 H57A 0.9800
C57 H57B 0.9800
C57 H57C 0.9800
C58 H58A 0.9800
C58 H58B 0.9800
C58 H58C 0.9800
C51 H51A 0.9800
C51 H51B 0.9800
C51 H51C 0.9800
C24 H24A 0.9800
C24 H24B 0.9800
C24 H24C 0.9800
C11 H11 0.9500
C21 H21A 0.9800
C21 H21B 0.9800
C21 H21C 0.9800
C59 H59A 0.9800
C59 H59B 0.9800
C59 H59C 0.9800
C60 H60A 0.9800
C60 H60B 0.9800
C60 H60C 0.9800
C61 H61A 0.9800
C61 H61B 0.9800
C61 H61C 0.9800
C27 H27 0.9500
C27 C28 1.355(8)
C28 H28 0.9500
C28 C29 1.381(9)
C29 H29 0.9500
C44 H44A 0.9800
C44 H44B 0.9800
C44 H44C 0.9800

loop_
_geom_torsion_atom_site_label_1
_geom_torsion_atom_site_label_2
_geom_torsion_atom_site_label_3
_geom_torsion_atom_site_label_4
_geom_torsion
Au2 P4 C42 C37 -23.6(5)
Au2 P4 C42 C41 161.9(3)
Au2 P4 C9 C52 -164.7(4)
Au2 P4 C9 C57 -36.3(4)
Au2 P4 C49 C50 -64.3(4)
Au2 P4 C49 C51 57.3(4)
Au2 P3 C36 C35 171.7(3)
Au2 P3 C36 C31 -5.6(5)
Au2 P3 C43 C45 82.9(4)
Au2 P3 C43 C44 -40.2(5)
Au2 P3 C46 C48 -67.3(4)
Au2 P3 C46 C47 53.4(4)
Au1 P2 C18 C17 -165.8(3)
Au1 P2 C18 C13 19.3(5)
Au1 P2 C22 C23 -90.4(4)
Au1 P2 C22 C24 32.6(4)
Au1 P2 C20 C56 57.7(4)
Au1 P2 C20 C58 -64.9(4)
Au1 P1 C19 C21 -59.9(4)
Au1 P1 C19 C59 62.2(4)
Au1 P1 C12 C7 11.1(5)
Au1 P1 C12 C11 -168.4(4)
Au1 P1 C53 C60 -89.2(4)
Au1 P1 C53 C61 35.0(5)
Sb2 C37 C38 C39 178.4(4)
Sb2 C25 C26 C27 177.3(4)
Sb2 C25 C30 C29 -177.8(4)
Sb1 C13 C14 C15 -175.8(4)
Sb1 C1 C6 C5 -179.5(4)
Sb1 C7 C12 P1 7.4(8)
Sb1 C7 C12 C11 -173.1(4)
Sb1 C7 C8 C55 175.8(4)
P4 C42 C37 Sb2 9.3(6)
P4 C42 C37 C38 -173.4(4)
P4 C42 C41 C40 173.3(4)
P3 C36 C35 C34 -178.2(4)
P3 C36 C31 Sb2 -1.7(7)
P3 C36 C31 C32 178.5(4)
P2 C18 C17 C16 -174.6(4)
P2 C18 C13 Sb1 -11.8(7)
P2 C18 C13 C14 173.3(4)
C42 P4 C9 C52 72.4(4)
C42 P4 C9 C57 -159.2(4)
C42 P4 C49 C50 63.2(4)
C42 P4 C49 C51 -175.1(4)
C42 C37 C38 C39 0.7(7)
C42 C41 C40 C39 0.6(8)
C18 P2 C22 C23 34.7(4)
C18 P2 C22 C24 157.7(4)
C18 P2 C20 C56 -65.8(4)
C18 P2 C20 C58 171.6(4)
C18 C17 C16 C15 1.4(8)
C18 C13 C14 C15 0.0(7)
C17 C18 C13 Sb1 173.6(4)
C17 C18 C13 C14 -1.2(7)
C17 C16 C15 C14 -2.6(7)
C37 C42 C41 C40 -1.5(7)
C37 C38 C39 C40 -1.6(8)
C13 C18 C17 C16 0.6(7)
C13 C14 C15 C16 2.0(8)
C2 C1 C6 C5 -0.2(7)
C2 C3 C4 C5 -0.5(7)
C36 P3 C43 C45 -44.0(4)
C36 P3 C43 C44 -167.1(4)
C36 P3 C46 C48 53.1(4)
C36 P3 C46 C47 173.8(4)
C36 C35 C34 C33 0.1(8)
C35 C36 C31 Sb2 -178.9(4)
C35 C36 C31 C32 1.3(7)
C35 C34 C33 C32 -0.4(7)
C1 C2 C3 C4 -2.4(7)
C1 C6 C5 C4 -2.7(8)
C41 C42 C37 Sb2 -176.4(4)
C41 C42 C37 C38 0.9(7)
C41 C40 C39 C38 1.0(8)
C33 C32 C31 Sb2 178.5(4)
C33 C32 C31 C36 -1.7(7)
C31 C36 C35 C34 -0.6(7)
C31 C32 C33 C34 1.2(7)
P1 C12 C11 C10 176.6(5)
C25 C26 C27 C28 -0.1(8)
C25 C30 C29 C28 1.3(9)
C9 P4 C42 C37 95.6(4)
C9 P4 C42 C41 -78.9(4)
C9 P4 C49 C50 172.9(3)
C9 P4 C49 C51 -65.5(4)
C6 C5 C4 C3 3.1(8)
C49 P4 C42 C37 -150.4(4)
C49 P4 C42 C41 35.2(4)
C49 P4 C9 C52 -39.6(5)
C49 P4 C9 C57 88.8(4)
C3 C2 C1 Sb1 -177.9(4)
C3 C2 C1 C6 2.8(7)
C43 P3 C36 C35 -58.3(4)
C43 P3 C36 C31 124.4(4)
C43 P3 C46 C48 163.0(4)
C43 P3 C46 C47 -76.4(4)
C7 C12 C11 C10 -3.0(9)
C22 P2 C18 C17 68.6(4)
C22 P2 C18 C13 -106.2(5)
C22 P2 C20 C56 -176.4(4)
C22 P2 C20 C58 61.0(4)
C19 P1 C12 C7 134.0(5)
C19 P1 C12 C11 -45.5(5)
C19 P1 C53 C60 146.5(4)
C19 P1 C53 C61 -89.2(5)
C20 P2 C18 C17 -44.1(4)
C20 P2 C18 C13 141.1(4)
C20 P2 C22 C23 145.7(4)
C20 P2 C22 C24 -91.2(4)
C12 P1 C19 C21 176.1(4)
C12 P1 C19 C59 -61.9(5)
C12 P1 C53 C60 37.0(5)
C12 P1 C53 C61 161.2(5)
C12 C7 C8 C55 -0.6(8)
C46 P3 C36 C35 54.5(4)
C46 P3 C36 C31 -122.8(4)
C46 P3 C43 C45 -153.1(4)
C46 P3 C43 C44 83.8(5)
C53 P1 C19 C21 64.7(5)
C53 P1 C19 C59 -173.2(4)
C53 P1 C12 C7 -114.3(5)
C53 P1 C12 C11 66.2(5)
C55 C10 C11 C12 1.4(9)
C26 C25 C30 C29 -0.3(8)
C26 C27 C28 C29 1.1(9)
C10 C55 C8 C7 -1.1(9)
C8 C7 C12 P1 -177.0(4)
C8 C7 C12 C11 2.5(8)
C8 C55 C10 C11 0.7(9)
C30 C25 C26 C27 -0.4(8)
C27 C28 C29 C30 -1.8(9)
